data_1532149
loop_
_publ_author_name
'Van den Berghe, S.'
'Laval, J.P.'
'Verwerft, M.'
'Gaudreau, B.'
'Suard, E.'

_publ_section_title
;
 Study of the pyrochlore-related structure of alpha-(Cs2 U4 O12) by powder
 neutron and X-ray diffraction
;
_journal_name_full 'Solid State Sciences'
_journal_page_first 1257
_journal_page_last 1264
_journal_volume 4
_journal_year 2002
_chemical_formula_sum 'Cs2 O12 U4'
_chemical_name_systematic 'Cs2 (U4 O12)'
_space_group_IT_number 148
_symmetry_space_group_name_Hall '-R 3'
_symmetry_space_group_name_H-M 'R -3 :H'
_cell_angle_alpha 90
_cell_angle_beta 90
_cell_angle_gamma 120
_cell_formula_units_Z 12
_cell_length_a 15.4232
_cell_length_b 15.4232
_cell_length_c 19.1816
_cell_volume 3951.522
_citation_journal_id_ASTM SSSCFJ
_cod_data_source_file VandenBerghe_SSSCFJ_2002_900.cif
_cod_data_source_block Cs2O12U4
_cod_database_code 1532149

loop_
_symmetry_equiv_pos_as_xyz
x,y,z
-y,x-y,z
-x+y,-x,z
-x,-y,-z
y,-x+y,-z
x-y,x,-z
x+2/3,y+1/3,z+1/3
-y+2/3,x-y+1/3,z+1/3
-x+y+2/3,-x+1/3,z+1/3
-x+2/3,-y+1/3,-z+1/3
y+2/3,-x+y+1/3,-z+1/3
x-y+2/3,x+1/3,-z+1/3
x+1/3,y+2/3,z+2/3
-y+1/3,x-y+2/3,z+2/3
-x+y+1/3,-x+2/3,z+2/3
-x+1/3,-y+2/3,-z+2/3
y+1/3,-x+y+2/3,-z+2/3
x-y+1/3,x+2/3,-z+2/3

loop_
_atom_site_label
_atom_site_type_symbol
_atom_site_fract_x
_atom_site_fract_y
_atom_site_fract_z
_atom_site_occupancy
_atom_site_U_iso_or_equiv
O7 O-2 0.5701 0.0857 0.4065 1 0.0
O8 O-2 0.2763 0.3208 0.8727 1 0.0
U2 U+6 0.2358 0.4936 0.0019 1 0.0
O5 O-2 0.7447 0.467 0.8943 1 0.0
Cs1 Cs+1 0.1615 0.3371 0.2124 1 0.0
U4 U+5 0.2252 0.2389 -0.0131 1 0.0
Cs2 Cs+1 0 0 0.1463 1 0.0
O6 O-2 0.7872 0.5306 0.1038 1 0.0
O1 O-2 0.0964 0.4015 0.0214 1 0.0
O4 O-2 0.8987 0.2696 0.9703 1 0.0
O2 O-2 0.0772 0.1882 0.0583 1 0.0
U1 U+5 0 0 0.5 1 0.0
U3 U+5 0.5 0 0.5 1 0.0
O3 O-2 0.9187 0.8677 0.6836 1 0.0
